data_4128335
loop_
_publ_author_name
'Zhang, Hai-Ning'
'Gao, Wen-Xi'
'Lin, Yue-Jian'
'Jin, Guo-Xin'

_publ_section_title
;
 Reversible Structural Transformation between a Molecular Solomon Link and
 an Unusual Unsymmetrical Trefoil Knot.
;
_journal_issue 40
_journal_name_full 'Journal of the American Chemical Society'
_journal_page_first 16057
_journal_page_last 16063
_journal_paper_doi 10.1021/jacs.9b08254
_journal_volume 141
_journal_year 2019
_chemical_formula_moiety 'C52 H52 Ag2 Ir2 N10, 2(C F3 O3 S)'
_chemical_formula_sum 'C66 H70 Ag2 F6 Ir2 N16 O6 S2'
_chemical_formula_weight 1961.64
_space_group_crystal_system triclinic
_space_group_IT_number 2
_space_group_name_Hall '-P 1'
_space_group_name_H-M_alt 'P -1'
_symmetry_space_group_name_Hall '-P 1'
_symmetry_space_group_name_H-M 'P -1'
_atom_sites_solution_hydrogens geom
_audit_creation_date 2019-02-14
_audit_creation_method
; 
Olex2 1.2-beta 
(compiled 2015.01.26 svn.r3150 for OlexSys, GUI svn.r4998) 
;
_cell_angle_alpha 83.111(2)
_cell_angle_beta 82.152(2)
_cell_angle_gamma 77.693(2)
_cell_formula_units_Z 1
_cell_length_a 9.1921(5)
_cell_length_b 13.8664(7)
_cell_length_c 15.1426(7)
_cell_measurement_reflns_used 1674
_cell_measurement_temperature 173(2)
_cell_measurement_theta_max 29.62
_cell_measurement_theta_min 4.02
_cell_volume 1859.83(16)
_computing_cell_refinement 'Bruker SAINT'
_computing_data_collection 'Bruker APEX2'
_computing_data_reduction 'Bruker SAINT'
_computing_molecular_graphics 'Olex2 (Dolomanov et al., 2009)'
_computing_publication_material 'Olex2 (Dolomanov et al., 2009)'
_computing_structure_refinement 'XL (Sheldrick, 2008)'
_computing_structure_solution 'SHELXS-97 (Sheldrick 2008)'
_diffrn_ambient_temperature 173.01
_diffrn_measured_fraction_theta_full 0.998
_diffrn_measured_fraction_theta_max 0.995
_diffrn_measurement_device_type 'Bruker APEX-II CCD'
_diffrn_measurement_method '\f and \w scans'
_diffrn_radiation_type GaK\a
_diffrn_radiation_wavelength 1.34138
_diffrn_reflns_av_R_equivalents 0.0607
_diffrn_reflns_av_unetI/netI 0.0652
_diffrn_reflns_Laue_measured_fraction_full 0.998
_diffrn_reflns_Laue_measured_fraction_max 0.995
_diffrn_reflns_limit_h_max 11
_diffrn_reflns_limit_h_min -11
_diffrn_reflns_limit_k_max 16
_diffrn_reflns_limit_k_min -16
_diffrn_reflns_limit_l_max 18
_diffrn_reflns_limit_l_min -18
_diffrn_reflns_number 20228
_diffrn_reflns_point_group_measured_fraction_full 0.998
_diffrn_reflns_point_group_measured_fraction_max 0.995
_diffrn_reflns_theta_full 53.594
_diffrn_reflns_theta_max 54.960
_diffrn_reflns_theta_min 2.850
_diffrn_standards_number 0
_exptl_absorpt_coefficient_mu 8.238
_exptl_absorpt_correction_T_max 0.7508
_exptl_absorpt_correction_T_min 0.4358
_exptl_absorpt_correction_type multi-scan
_exptl_absorpt_process_details
; 
SADABS-2016/2 (Bruker,2016/2) was used for absorption correction. 
wR2(int) was 0.1434 before and 0.0789 after correction. 
The Ratio of minimum to maximum transmission is 0.5804. 
The \l/2 correction factor is Not present. 
;
_exptl_crystal_colour brown
_exptl_crystal_density_diffrn 1.751
_exptl_crystal_description block
_exptl_crystal_F_000 960
_exptl_crystal_size_max 0.25
_exptl_crystal_size_mid 0.22
_exptl_crystal_size_min 0.2
_refine_diff_density_max 1.864
_refine_diff_density_min -1.958
_refine_diff_density_rms 0.150
_refine_ls_extinction_method none
_refine_ls_goodness_of_fit_ref 1.051
_refine_ls_hydrogen_treatment constr
_refine_ls_matrix_type full
_refine_ls_number_parameters 376
_refine_ls_number_reflns 7055
_refine_ls_number_restraints 18
_refine_ls_restrained_S_all 1.051
_refine_ls_R_factor_all 0.0469
_refine_ls_R_factor_gt 0.0408
_refine_ls_shift/su_max 0.002
_refine_ls_shift/su_mean 0.000
_refine_ls_structure_factor_coef Fsqd
_refine_ls_weighting_details 'w=1/[\s^2^(Fo^2^)+(0.0640P)^2^+0.3298P] where P=(Fo^2^+2Fc^2^)/3'
_refine_ls_weighting_scheme calc
_refine_ls_wR_factor_gt 0.1104
_refine_ls_wR_factor_ref 0.1143
_reflns_Friedel_coverage 0.000
_reflns_number_gt 6126
_reflns_number_total 7055
_reflns_threshold_expression 'I > 2\s(I)'
_cod_data_source_file ja9b08254_si_004.cif
_cod_data_source_block 4
_cod_database_code 4128335
_shelx_space_group_comment
; 
The symmetry employed for this shelxl refinement is uniquely defined 
by the following loop, which should always be used as a source of 
symmetry information in preference to the above space-group names. 
They are only intended as comments. 
;
_shelx_estimated_absorpt_t_max 0.290
_shelx_estimated_absorpt_t_min 0.233
_olex2_refinement_description
; 
1. Fixed Uiso 
 At 1.2 times of: 
  All C(H) groups 
 At 1.5 times of: 
  All C(H,H,H) groups 
2. Uiso/Uaniso restraints and constraints 
Uanis(F1) \\sim Ueq, Uanis(F2) \\sim Ueq, Uanis(F3) \\sim Ueq: with sigma of 
0.02 and sigma for terminal atoms of 0.04 
3.a Aromatic/amide H refined with riding coordinates: 
 C4(H4), C5(H5), C6(H6), C7(H7), C10(H10), C11(H11), C12(H12), C13(H13) 
3.b Idealised Me refined as rotating group: 
 C20(H20A,H20B,H20C), C21(H21A,H21B,H21C), C22(H22A,H22B,H22C), C23(H23A,H23B, 
 H23C), C24(H24A,H24B,H24C), C26(H26A,H26B,H26C) 
;
_shelx_shelxl_version_number 2014/7
_olex2_submission_special_instructions 'No special instructions were received'

loop_
_space_group_symop_operation_xyz
'x, y, z'
'-x, -y, -z'

loop_
_atom_site_label
_atom_site_type_symbol
_atom_site_fract_x
_atom_site_fract_y
_atom_site_fract_z
_atom_site_U_iso_or_equiv
_atom_site_adp_type
_atom_site_occupancy
_atom_site_site_symmetry_order
_atom_site_calc_flag
_atom_site_refinement_flags_posn
_atom_site_refinement_flags_adp
Ir1 Ir 0.78130(2) 0.23537(2) 0.67474(2) 0.02617(10) Uani 1 1 d . .
Ag1 Ag 1.11460(4) -0.06193(3) 0.94547(2) 0.03301(12) Uani 1 1 d . .
N1 N 0.7485(5) 0.2358(3) 0.8144(3) 0.0283(9) Uani 1 1 d . .
N2 N 0.9743(5) 0.1420(3) 0.7202(3) 0.0292(9) Uani 1 1 d . .
N3 N 1.0683(5) 0.0295(3) 0.8291(3) 0.0304(9) Uani 1 1 d . .
N4 N 0.7973(5) 0.1573(3) 0.9501(3) 0.0305(9) Uani 1 1 d . .
N5 N 0.8946(5) 0.3486(3) 0.6653(3) 0.0333(10) Uani 1 1 d . .
O1 O 0.4114(6) 0.2422(3) 0.4514(3) 0.0610(13) Uani 1 1 d . .
O2 O 0.2742(6) 0.4105(3) 0.4424(3) 0.0674(14) Uani 1 1 d . .
O3 O 0.1598(6) 0.2815(4) 0.4080(4) 0.0756(15) Uani 1 1 d . .
S1 S 0.29551(18) 0.31342(11) 0.41322(10) 0.0427(3) Uani 1 1 d . .
F1 F 0.2723(6) 0.3989(4) 0.2512(3) 0.0847(15) Uani 1 1 d . U
F2 F 0.4943(7) 0.3683(6) 0.2886(4) 0.129(2) Uani 1 1 d . U
F3 F 0.4021(7) 0.2529(4) 0.2561(3) 0.110(2) Uani 1 1 d . U
C1 C 0.8344(5) 0.1616(4) 0.8609(3) 0.0276(11) Uani 1 1 d . .
C2 C 0.9599(5) 0.1057(4) 0.8074(3) 0.0260(10) Uani 1 1 d . .
C3 C 1.1073(5) 0.0880(4) 0.6824(3) 0.0267(10) Uani 1 1 d . .
C4 C 1.1882(6) 0.0992(4) 0.5989(3) 0.0309(11) Uani 1 1 d . .
H4 H 1.1523 0.1498 0.5545 0.037 Uiso 1 1 calc R .
C5 C 1.3224(6) 0.0342(4) 0.5831(4) 0.0355(12) Uani 1 1 d . .
H5 H 1.3815 0.0412 0.5270 0.043 Uiso 1 1 calc R .
C6 C 1.3738(6) -0.0417(4) 0.6471(4) 0.0351(12) Uani 1 1 d . .
H6 H 1.4635 -0.0881 0.6320 0.042 Uiso 1 1 calc R .
C7 C 1.2976(6) -0.0515(4) 0.7322(4) 0.0323(11) Uani 1 1 d . .
H7 H 1.3347 -0.1021 0.7763 0.039 Uiso 1 1 calc R .
C8 C 1.1651(6) 0.0159(4) 0.7499(3) 0.0286(11) Uani 1 1 d . .
C9 C 0.6762(6) 0.2355(4) 0.9619(3) 0.0295(11) Uani 1 1 d . .
C10 C 0.5938(7) 0.2700(4) 1.0386(4) 0.0413(13) Uani 1 1 d . .
H10 H 0.6142 0.2372 1.0957 0.050 Uiso 1 1 calc R .
C11 C 0.4807(8) 0.3533(5) 1.0314(4) 0.0477(15) Uani 1 1 d . .
H11 H 0.4214 0.3774 1.0836 0.057 Uiso 1 1 calc R .
C12 C 0.4535(7) 0.4026(4) 0.9460(4) 0.0451(15) Uani 1 1 d . .
H12 H 0.3752 0.4595 0.9419 0.054 Uiso 1 1 calc R .
C13 C 0.5365(6) 0.3706(4) 0.8694(4) 0.0370(13) Uani 1 1 d . .
H13 H 0.5194 0.4056 0.8126 0.044 Uiso 1 1 calc R .
C14 C 0.6470(6) 0.2854(4) 0.8770(3) 0.0281(11) Uani 1 1 d . .
C15 C 0.5682(7) 0.2859(4) 0.6217(4) 0.0404(13) Uani 1 1 d . .
C16 C 0.6857(6) 0.2792(4) 0.5480(3) 0.0337(12) Uani 1 1 d . .
C17 C 0.7667(6) 0.1798(4) 0.5482(3) 0.0312(11) Uani 1 1 d . .
C18 C 0.6968(6) 0.1215(4) 0.6235(4) 0.0337(12) Uani 1 1 d . .
C19 C 0.5746(6) 0.1886(4) 0.6667(4) 0.0365(13) Uani 1 1 d . .
C20 C 0.4516(8) 0.3770(6) 0.6369(5) 0.065(2) Uani 1 1 d . .
H20A H 0.3831 0.3882 0.5908 0.097 Uiso 1 1 calc GR .
H20B H 0.4999 0.4340 0.6337 0.097 Uiso 1 1 calc GR .
H20C H 0.3952 0.3686 0.6961 0.097 Uiso 1 1 calc GR .
C21 C 0.7148(9) 0.3631(5) 0.4820(4) 0.0555(18) Uani 1 1 d . .
H21A H 0.8181 0.3478 0.4532 0.083 Uiso 1 1 calc GR .
H21B H 0.7001 0.4233 0.5128 0.083 Uiso 1 1 calc GR .
H21C H 0.6453 0.3736 0.4365 0.083 Uiso 1 1 calc GR .
C22 C 0.8869(7) 0.1385(4) 0.4787(4) 0.0401(13) Uani 1 1 d . .
H22A H 0.8415 0.1201 0.4299 0.060 Uiso 1 1 calc GR .
H22B H 0.9516 0.0797 0.5053 0.060 Uiso 1 1 calc GR .
H22C H 0.9467 0.1885 0.4551 0.060 Uiso 1 1 calc GR .
C23 C 0.7476(8) 0.0143(4) 0.6487(4) 0.0431(14) Uani 1 1 d . .
H23A H 0.7102 -0.0018 0.7114 0.065 Uiso 1 1 calc GR .
H23B H 0.8574 -0.0023 0.6413 0.065 Uiso 1 1 calc GR .
H23C H 0.7089 -0.0239 0.6102 0.065 Uiso 1 1 calc GR .
C24 C 0.4693(7) 0.1609(6) 0.7459(4) 0.0541(17) Uani 1 1 d . .
H24A H 0.3779 0.1504 0.7252 0.081 Uiso 1 1 calc GR .
H24B H 0.4436 0.2144 0.7855 0.081 Uiso 1 1 calc GR .
H24C H 0.5176 0.0998 0.7786 0.081 Uiso 1 1 calc GR .
C25 C 0.9614(6) 0.4092(4) 0.6515(4) 0.0369(13) Uani 1 1 d . .
C26 C 1.0527(7) 0.4853(5) 0.6312(5) 0.0542(17) Uani 1 1 d . .
H26A H 1.0988 0.4912 0.6845 0.081 Uiso 1 1 calc GR .
H26B H 0.9891 0.5490 0.6134 0.081 Uiso 1 1 calc GR .
H26C H 1.1313 0.4666 0.5822 0.081 Uiso 1 1 calc GR .
C27 C 0.3693(9) 0.3343(6) 0.2970(5) 0.064(2) Uani 1 1 d . .

loop_
_atom_site_aniso_label
_atom_site_aniso_U_11
_atom_site_aniso_U_22
_atom_site_aniso_U_33
_atom_site_aniso_U_23
_atom_site_aniso_U_13
_atom_site_aniso_U_12
Ir1 0.02839(15) 0.02620(14) 0.02060(14) 0.00107(9) -0.00368(9) 0.00066(10)
Ag1 0.0370(2) 0.0330(2) 0.0212(2) 0.00398(15) -0.00118(16) 0.00561(17)
N1 0.031(2) 0.029(2) 0.020(2) -0.0011(16) -0.0033(17) 0.0039(18)
N2 0.031(2) 0.031(2) 0.020(2) 0.0024(17) -0.0011(17) -0.0001(19)
N3 0.031(2) 0.033(2) 0.023(2) 0.0056(17) -0.0031(18) -0.0015(19)
N4 0.038(3) 0.030(2) 0.018(2) 0.0012(17) -0.0025(18) 0.0037(19)
N5 0.034(3) 0.034(2) 0.032(2) 0.0018(19) -0.007(2) -0.009(2)
O1 0.069(3) 0.054(3) 0.051(3) 0.000(2) -0.017(2) 0.011(2)
O2 0.095(4) 0.048(3) 0.055(3) -0.015(2) -0.021(3) 0.008(3)
O3 0.066(3) 0.078(4) 0.082(4) 0.017(3) -0.009(3) -0.027(3)
S1 0.0501(9) 0.0404(8) 0.0325(7) -0.0015(6) -0.0015(6) -0.0011(7)
F1 0.098(4) 0.089(3) 0.044(2) 0.011(2) -0.005(2) 0.022(3)
F2 0.082(4) 0.202(7) 0.101(5) 0.028(5) 0.008(3) -0.059(4)
F3 0.137(5) 0.111(4) 0.049(3) -0.026(3) -0.004(3) 0.052(4)
C1 0.027(3) 0.031(3) 0.023(3) 0.002(2) -0.007(2) -0.003(2)
C2 0.027(3) 0.024(2) 0.023(2) -0.0001(18) -0.005(2) 0.005(2)
C3 0.023(3) 0.025(2) 0.028(3) -0.0001(19) -0.002(2) 0.000(2)
C4 0.030(3) 0.038(3) 0.023(2) 0.002(2) -0.002(2) -0.005(2)
C5 0.031(3) 0.045(3) 0.026(3) -0.001(2) 0.004(2) -0.005(2)
C6 0.031(3) 0.034(3) 0.034(3) -0.006(2) 0.002(2) 0.006(2)
C7 0.031(3) 0.027(3) 0.032(3) 0.002(2) -0.003(2) 0.005(2)
C8 0.029(3) 0.029(3) 0.025(3) 0.002(2) -0.002(2) -0.005(2)
C9 0.035(3) 0.026(2) 0.024(3) -0.0020(19) -0.004(2) 0.004(2)
C10 0.046(3) 0.043(3) 0.028(3) 0.002(2) -0.001(2) 0.002(3)
C11 0.056(4) 0.044(3) 0.034(3) -0.009(3) 0.002(3) 0.010(3)
C12 0.050(4) 0.041(3) 0.036(3) -0.008(3) -0.002(3) 0.012(3)
C13 0.042(3) 0.032(3) 0.033(3) -0.004(2) -0.008(2) 0.004(2)
C14 0.030(3) 0.031(3) 0.021(2) 0.000(2) -0.006(2) -0.001(2)
C15 0.038(3) 0.046(3) 0.035(3) -0.009(2) -0.017(3) 0.006(3)
C16 0.042(3) 0.035(3) 0.024(3) 0.005(2) -0.018(2) -0.002(2)
C17 0.038(3) 0.031(3) 0.025(3) 0.002(2) -0.004(2) -0.008(2)
C18 0.034(3) 0.039(3) 0.029(3) -0.001(2) -0.007(2) -0.010(2)
C19 0.033(3) 0.048(3) 0.031(3) -0.009(2) 0.000(2) -0.012(3)
C20 0.054(4) 0.076(5) 0.054(4) -0.021(4) -0.026(3) 0.032(4)
C21 0.091(5) 0.041(3) 0.037(3) 0.015(3) -0.026(3) -0.016(4)
C22 0.044(3) 0.048(3) 0.031(3) -0.012(2) 0.002(2) -0.016(3)
C23 0.062(4) 0.031(3) 0.036(3) -0.002(2) -0.006(3) -0.011(3)
C24 0.045(4) 0.080(5) 0.041(4) -0.017(3) 0.009(3) -0.024(4)
C25 0.029(3) 0.036(3) 0.040(3) -0.004(2) -0.007(2) 0.008(3)
C26 0.037(3) 0.045(4) 0.083(5) 0.000(3) -0.007(3) -0.015(3)
C27 0.064(5) 0.076(5) 0.043(4) 0.000(4) -0.003(3) 0.005(4)

loop_
_atom_type_symbol
_atom_type_description
_atom_type_scat_dispersion_real
_atom_type_scat_dispersion_imag
_atom_type_scat_source
C C 0.0150 0.0070 'International Tables Vol C Tables 4.2.6.8 and 6.1.1.4'
H H 0.0000 0.0000 'International Tables Vol C Tables 4.2.6.8 and 6.1.1.4'
Ag Ag 0.0960 3.3590 'International Tables Vol C Tables 4.2.6.8 and 6.1.1.4'
F F 0.0600 0.0410 'International Tables Vol C Tables 4.2.6.8 and 6.1.1.4'
Ir Ir -5.4390 5.4710 'International Tables Vol C Tables 4.2.6.8 and 6.1.1.4'
N N 0.0250 0.0140 'International Tables Vol C Tables 4.2.6.8 and 6.1.1.4'
O O 0.0410 0.0250 'International Tables Vol C Tables 4.2.6.8 and 6.1.1.4'
S S 0.2920 0.4250 'International Tables Vol C Tables 4.2.6.8 and 6.1.1.4'

loop_
_geom_angle_atom_site_label_1
_geom_angle_atom_site_label_2
_geom_angle_atom_site_label_3
_geom_angle
_geom_angle_site_symmetry_1
_geom_angle_site_symmetry_3
N1 Ir1 N2 74.82(16) . .
N1 Ir1 C15 109.4(2) . .
N1 Ir1 C16 147.3(2) . .
N1 Ir1 C17 154.52(18) . .
N1 Ir1 C18 114.90(18) . .
N1 Ir1 C19 94.54(19) . .
N2 Ir1 C15 161.6(2) . .
N2 Ir1 C16 137.48(19) . .
N2 Ir1 C17 103.29(18) . .
N2 Ir1 C18 96.56(19) . .
N2 Ir1 C19 124.5(2) . .
N5 Ir1 N1 90.01(17) . .
N5 Ir1 N2 86.83(17) . .
N5 Ir1 C15 110.7(2) . .
N5 Ir1 C16 96.09(19) . .
N5 Ir1 C17 115.39(18) . .
N5 Ir1 C18 154.92(19) . .
N5 Ir1 C19 148.4(2) . .
C15 Ir1 C16 38.7(2) . .
C15 Ir1 C17 64.9(2) . .
C15 Ir1 C18 65.2(2) . .
C17 Ir1 C16 38.0(2) . .
C18 Ir1 C16 64.8(2) . .
C18 Ir1 C17 39.63(19) . .
C19 Ir1 C15 38.7(2) . .
C19 Ir1 C16 64.4(2) . .
C19 Ir1 C17 65.1(2) . .
C19 Ir1 C18 38.7(2) . .
N3 Ag1 Ag1 92.49(12) . 2_757
N4 Ag1 Ag1 96.58(12) 2_757 2_757
N4 Ag1 N3 169.03(17) 2_757 .
C1 N1 Ir1 116.3(3) . .
C1 N1 C14 105.8(4) . .
C14 N1 Ir1 137.2(3) . .
C2 N2 Ir1 115.6(3) . .
C2 N2 C3 105.7(4) . .
C3 N2 Ir1 137.0(3) . .
C2 N3 Ag1 135.1(3) . .
C2 N3 C8 104.7(4) . .
C8 N3 Ag1 120.2(3) . .
C1 N4 Ag1 132.3(3) . 2_757
C1 N4 C9 104.0(4) . .
C9 N4 Ag1 123.7(3) . 2_757
C25 N5 Ir1 173.2(5) . .
O1 S1 O2 114.5(3) . .
O1 S1 O3 116.5(3) . .
O1 S1 C27 104.2(3) . .
O2 S1 C27 101.6(4) . .
O3 S1 O2 114.2(4) . .
O3 S1 C27 103.3(4) . .
N1 C1 C2 114.6(4) . .
N4 C1 N1 114.5(4) . .
N4 C1 C2 130.6(4) . .
N2 C2 C1 113.6(4) . .
N3 C2 N2 114.3(4) . .
N3 C2 C1 132.0(4) . .
N2 C3 C4 131.7(5) . .
N2 C3 C8 107.1(4) . .
C4 C3 C8 121.0(5) . .
C3 C4 H4 121.4 . .
C5 C4 C3 117.3(5) . .
C5 C4 H4 121.4 . .
C4 C5 H5 119.2 . .
C4 C5 C6 121.7(5) . .
C6 C5 H5 119.2 . .
C5 C6 H6 119.1 . .
C7 C6 C5 121.8(5) . .
C7 C6 H6 119.1 . .
C6 C7 H7 121.5 . .
C8 C7 C6 116.9(5) . .
C8 C7 H7 121.5 . .
N3 C8 C3 108.1(4) . .
C7 C8 N3 130.8(5) . .
C7 C8 C3 121.0(5) . .
N4 C9 C14 108.7(4) . .
C10 C9 N4 130.8(5) . .
C10 C9 C14 120.4(5) . .
C9 C10 H10 120.5 . .
C9 C10 C11 119.0(5) . .
C11 C10 H10 120.5 . .
C10 C11 H11 120.1 . .
C10 C11 C12 119.9(5) . .
C12 C11 H11 120.1 . .
C11 C12 H12 119.1 . .
C13 C12 C11 121.9(5) . .
C13 C12 H12 119.1 . .
C12 C13 H13 121.1 . .
C12 C13 C14 117.9(5) . .
C14 C13 H13 121.1 . .
N1 C14 C9 107.0(4) . .
N1 C14 C13 132.0(5) . .
C13 C14 C9 121.0(5) . .
C16 C15 Ir1 71.5(3) . .
C16 C15 C20 123.8(6) . .
C19 C15 Ir1 70.4(3) . .
C19 C15 C16 107.5(5) . .
C19 C15 C20 128.2(6) . .
C20 C15 Ir1 129.8(4) . .
C15 C16 Ir1 69.8(3) . .
C15 C16 C21 125.0(5) . .
C17 C16 Ir1 70.8(3) . .
C17 C16 C15 109.1(5) . .
C17 C16 C21 126.0(6) . .
C21 C16 Ir1 126.2(4) . .
C16 C17 Ir1 71.2(3) . .
C16 C17 C18 107.4(5) . .
C16 C17 C22 126.6(5) . .
C18 C17 Ir1 69.6(3) . .
C18 C17 C22 125.5(5) . .
C22 C17 Ir1 130.5(4) . .
C17 C18 Ir1 70.8(3) . .
C17 C18 C23 125.3(5) . .
C19 C18 Ir1 70.4(3) . .
C19 C18 C17 106.9(5) . .
C19 C18 C23 127.8(5) . .
C23 C18 Ir1 123.2(4) . .
C15 C19 Ir1 70.9(3) . .
C15 C19 C18 109.1(5) . .
C15 C19 C24 125.5(6) . .
C18 C19 Ir1 70.9(3) . .
C18 C19 C24 125.4(6) . .
C24 C19 Ir1 124.9(4) . .
C15 C20 H20A 109.5 . .
C15 C20 H20B 109.5 . .
C15 C20 H20C 109.5 . .
H20A C20 H20B 109.5 . .
H20A C20 H20C 109.5 . .
H20B C20 H20C 109.5 . .
C16 C21 H21A 109.5 . .
C16 C21 H21B 109.5 . .
C16 C21 H21C 109.5 . .
H21A C21 H21B 109.5 . .
H21A C21 H21C 109.5 . .
H21B C21 H21C 109.5 . .
C17 C22 H22A 109.5 . .
C17 C22 H22B 109.5 . .
C17 C22 H22C 109.5 . .
H22A C22 H22B 109.5 . .
H22A C22 H22C 109.5 . .
H22B C22 H22C 109.5 . .
C18 C23 H23A 109.5 . .
C18 C23 H23B 109.5 . .
C18 C23 H23C 109.5 . .
H23A C23 H23B 109.5 . .
H23A C23 H23C 109.5 . .
H23B C23 H23C 109.5 . .
C19 C24 H24A 109.5 . .
C19 C24 H24B 109.5 . .
C19 C24 H24C 109.5 . .
H24A C24 H24B 109.5 . .
H24A C24 H24C 109.5 . .
H24B C24 H24C 109.5 . .
N5 C25 C26 177.6(6) . .
C25 C26 H26A 109.5 . .
C25 C26 H26B 109.5 . .
C25 C26 H26C 109.5 . .
H26A C26 H26B 109.5 . .
H26A C26 H26C 109.5 . .
H26B C26 H26C 109.5 . .
F1 C27 S1 111.7(5) . .
F2 C27 S1 111.8(6) . .
F2 C27 F1 107.7(7) . .
F3 C27 S1 112.6(6) . .
F3 C27 F1 106.9(6) . .
F3 C27 F2 105.9(7) . .

loop_
_geom_bond_atom_site_label_1
_geom_bond_atom_site_label_2
_geom_bond_distance
_geom_bond_site_symmetry_2
Ir1 N1 2.096(4) .
Ir1 N2 2.107(4) .
Ir1 N5 2.043(5) .
Ir1 C15 2.164(5) .
Ir1 C16 2.186(5) .
Ir1 C17 2.180(5) .
Ir1 C18 2.164(5) .
Ir1 C19 2.157(5) .
Ag1 Ag1 2.8815(7) 2_757
Ag1 N3 2.081(4) .
Ag1 N4 2.073(4) 2_757
N1 C1 1.345(6) .
N1 C14 1.372(6) .
N2 C2 1.355(6) .
N2 C3 1.380(6) .
N3 C2 1.332(6) .
N3 C8 1.399(6) .
N4 Ag1 2.073(4) 2_757
N4 C1 1.345(6) .
N4 C9 1.388(6) .
N5 C25 1.127(7) .
O1 S1 1.424(5) .
O2 S1 1.433(5) .
O3 S1 1.424(6) .
S1 C27 1.810(8) .
F1 C27 1.325(8) .
F2 C27 1.317(10) .
F3 C27 1.312(9) .
C1 C2 1.449(7) .
C3 C4 1.386(7) .
C3 C8 1.415(7) .
C4 H4 0.9500 .
C4 C5 1.374(7) .
C5 H5 0.9500 .
C5 C6 1.393(7) .
C6 H6 0.9500 .
C6 C7 1.386(7) .
C7 H7 0.9500 .
C7 C8 1.383(7) .
C9 C10 1.375(7) .
C9 C14 1.416(7) .
C10 H10 0.9500 .
C10 C11 1.384(8) .
C11 H11 0.9500 .
C11 C12 1.416(8) .
C12 H12 0.9500 .
C12 C13 1.365(8) .
C13 H13 0.9500 .
C13 C14 1.389(7) .
C15 C16 1.440(8) .
C15 C19 1.430(8) .
C15 C20 1.491(8) .
C16 C17 1.421(7) .
C16 C21 1.484(8) .
C17 C18 1.473(7) .
C17 C22 1.487(8) .
C18 C19 1.433(8) .
C18 C23 1.479(8) .
C19 C24 1.501(8) .
C20 H20A 0.9800 .
C20 H20B 0.9800 .
C20 H20C 0.9800 .
C21 H21A 0.9800 .
C21 H21B 0.9800 .
C21 H21C 0.9800 .
C22 H22A 0.9800 .
C22 H22B 0.9800 .
C22 H22C 0.9800 .
C23 H23A 0.9800 .
C23 H23B 0.9800 .
C23 H23C 0.9800 .
C24 H24A 0.9800 .
C24 H24B 0.9800 .
C24 H24C 0.9800 .
C25 C26 1.463(8) .
C26 H26A 0.9800 .
C26 H26B 0.9800 .
C26 H26C 0.9800 .

loop_
_geom_torsion_atom_site_label_1
_geom_torsion_atom_site_label_2
_geom_torsion_atom_site_label_3
_geom_torsion_atom_site_label_4
_geom_torsion
_geom_torsion_site_symmetry_1
Ir1 N1 C1 N4 -172.0(3) .
Ir1 N1 C1 C2 13.5(5) .
Ir1 N1 C14 C9 169.1(4) .
Ir1 N1 C14 C13 -14.0(9) .
Ir1 N2 C2 N3 164.6(3) .
Ir1 N2 C2 C1 -19.3(5) .
Ir1 N2 C3 C4 25.1(9) .
Ir1 N2 C3 C8 -160.5(4) .
Ir1 C15 C16 C17 60.1(4) .
Ir1 C15 C16 C21 -120.7(6) .
Ir1 C15 C19 C18 -60.9(4) .
Ir1 C15 C19 C24 119.7(6) .
Ir1 C16 C17 C18 60.5(3) .
Ir1 C16 C17 C22 -127.0(5) .
Ir1 C17 C18 C19 61.5(4) .
Ir1 C17 C18 C23 -117.6(5) .
Ir1 C18 C19 C15 60.9(4) .
Ir1 C18 C19 C24 -119.7(6) .
Ag1 N3 C2 N2 -178.4(4) .
Ag1 N3 C2 C1 6.5(9) .
Ag1 N3 C8 C3 -179.7(3) .
Ag1 N3 C8 C7 -0.8(8) .
Ag1 N4 C1 N1 179.8(4) 2_757
Ag1 N4 C1 C2 -6.8(8) 2_757
Ag1 N4 C9 C10 2.8(8) 2_757
Ag1 N4 C9 C14 179.5(3) 2_757
N1 C1 C2 N2 3.9(6) .
N1 C1 C2 N3 179.1(5) .
N2 C3 C4 C5 177.2(5) .
N2 C3 C8 N3 -2.0(5) .
N2 C3 C8 C7 178.9(5) .
N4 C1 C2 N2 -169.5(5) .
N4 C1 C2 N3 5.7(9) .
N4 C9 C10 C11 177.3(6) .
N4 C9 C14 N1 1.2(6) .
N4 C9 C14 C13 -176.2(5) .
O1 S1 C27 F1 179.1(6) .
O1 S1 C27 F2 -60.1(7) .
O1 S1 C27 F3 58.9(7) .
O2 S1 C27 F1 -61.6(7) .
O2 S1 C27 F2 59.1(7) .
O2 S1 C27 F3 178.2(6) .
O3 S1 C27 F1 56.9(7) .
O3 S1 C27 F2 177.7(6) .
O3 S1 C27 F3 -63.3(7) .
C1 N1 C14 C9 -1.0(6) .
C1 N1 C14 C13 176.0(6) .
C1 N4 C9 C10 -177.6(6) .
C1 N4 C9 C14 -0.9(6) .
C2 N2 C3 C4 -171.5(5) .
C2 N2 C3 C8 2.9(5) .
C2 N3 C8 C3 0.3(5) .
C2 N3 C8 C7 179.2(5) .
C3 N2 C2 N3 -3.0(6) .
C3 N2 C2 C1 173.1(4) .
C3 C4 C5 C6 1.6(8) .
C4 C3 C8 N3 173.1(5) .
C4 C3 C8 C7 -6.0(8) .
C4 C5 C6 C7 -4.5(9) .
C5 C6 C7 C8 2.0(8) .
C6 C7 C8 N3 -175.7(5) .
C6 C7 C8 C3 3.1(8) .
C8 N3 C2 N2 1.7(6) .
C8 N3 C2 C1 -173.5(5) .
C8 C3 C4 C5 3.5(7) .
C9 N4 C1 N1 0.3(6) .
C9 N4 C1 C2 173.6(5) .
C9 C10 C11 C12 -1.2(10) .
C10 C9 C14 N1 178.3(5) .
C10 C9 C14 C13 1.0(8) .
C10 C11 C12 C13 -0.3(10) .
C11 C12 C13 C14 2.1(9) .
C12 C13 C14 N1 -179.0(6) .
C12 C13 C14 C9 -2.4(8) .
C14 N1 C1 N4 0.5(6) .
C14 N1 C1 C2 -174.0(4) .
C14 C9 C10 C11 0.9(9) .
C15 C16 C17 Ir1 -59.5(4) .
C15 C16 C17 C18 0.9(6) .
C15 C16 C17 C22 173.5(5) .
C16 C15 C19 Ir1 62.3(4) .
C16 C15 C19 C18 1.4(6) .
C16 C15 C19 C24 -178.0(5) .
C16 C17 C18 Ir1 -61.5(4) .
C16 C17 C18 C19 -0.1(6) .
C16 C17 C18 C23 -179.2(5) .
C17 C18 C19 Ir1 -61.7(4) .
C17 C18 C19 C15 -0.8(6) .
C17 C18 C19 C24 178.5(5) .
C19 C15 C16 Ir1 -61.6(4) .
C19 C15 C16 C17 -1.4(6) .
C19 C15 C16 C21 177.7(5) .
C20 C15 C16 Ir1 126.1(6) .
C20 C15 C16 C17 -173.8(5) .
C20 C15 C16 C21 5.4(9) .
C20 C15 C19 Ir1 -125.8(6) .
C20 C15 C19 C18 173.3(6) .
C20 C15 C19 C24 -6.1(10) .
C21 C16 C17 Ir1 121.3(6) .
C21 C16 C17 C18 -178.2(5) .
C21 C16 C17 C22 -5.7(9) .
C22 C17 C18 Ir1 125.8(5) .
C22 C17 C18 C19 -172.7(5) .
C22 C17 C18 C23 8.2(9) .
C23 C18 C19 Ir1 117.3(6) .
C23 C18 C19 C15 178.2(5) .
C23 C18 C19 C24 -2.4(9) .
